data_1502126
loop_
_publ_author_name
'Dutta, Saikat'
'Bu\<car, Dejan-Kre\<simir'
'MacGillivray, Leonard R.'

_publ_section_title
;
 Resorcinol-templated synthesis of a cofacial terpyridine in crystalline
 \p-stacked columns.
;
_journal_issue 9
_journal_name_full 'Organic letters'
_journal_page_first 2260
_journal_page_last 2262
_journal_paper_doi 10.1021/ol200532t
_journal_volume 13
_journal_year 2011
_chemical_formula_moiety 'C46 H34 N6, 2(C6 H5 I O2)'
_chemical_formula_sum 'C58 H44 I2 N6 O4'
_chemical_formula_weight 1142.79
_space_group_IT_number 14
_symmetry_cell_setting monoclinic
_symmetry_space_group_name_Hall '-P 2yn'
_symmetry_space_group_name_H-M 'P 1 21/n 1'
_atom_sites_solution_hydrogens geom
_atom_sites_solution_primary direct
_atom_sites_solution_secondary difmap
_audit_creation_date 2010-02-10T18:00:44-00:00
_audit_creation_method 'WinGX routine CIF_UPDATE'
_cell_angle_alpha 90
_cell_angle_beta 99.141(5)
_cell_angle_gamma 90
_cell_formula_units_Z 4
_cell_length_a 17.8364(19)
_cell_length_b 13.0324(14)
_cell_length_c 21.830(3)
_cell_measurement_reflns_used 13758
_cell_measurement_temperature 210(2)
_cell_measurement_theta_max 25.35
_cell_measurement_theta_min 1.00
_cell_volume 5010.0(10)
_computing_cell_refinement 'HKL Scalepack (Otwinowski & Minor, 1997)'
_computing_data_collection 'Collect (Nonius BV, 1997-2000)'
_computing_data_reduction 'HKL Denzo, Scalepack (Otwinowski & Minor, 1997)'
_computing_molecular_graphics 'Rastop (Valadon, 2004)'
_computing_publication_material 'WinGX (Farrugia, 1999)'
_computing_structure_refinement 'SHELXL (Sheldrick, 2008)'
_computing_structure_solution 'SHELXS (Sheldrick, 2008)'
_diffrn_ambient_temperature 210(2)
_diffrn_detector_area_resol_mean 9
_diffrn_measured_fraction_theta_full 0.976
_diffrn_measured_fraction_theta_max 0.976
_diffrn_measurement_device_type KappaCCD
_diffrn_measurement_method 'CCD phi and omega scans'
_diffrn_radiation_monochromator graphite
_diffrn_radiation_type MoK\a
_diffrn_radiation_wavelength 0.71073
_diffrn_reflns_av_R_equivalents 0.1196
_diffrn_reflns_av_unetI/netI 0.1239
_diffrn_reflns_limit_h_max 21
_diffrn_reflns_limit_h_min -20
_diffrn_reflns_limit_k_max 15
_diffrn_reflns_limit_k_min -15
_diffrn_reflns_limit_l_max 24
_diffrn_reflns_limit_l_min -25
_diffrn_reflns_number 27273
_diffrn_reflns_theta_full 25
_diffrn_reflns_theta_max 25
_diffrn_reflns_theta_min 2.45
_exptl_absorpt_coefficient_mu 1.31
_exptl_absorpt_correction_T_max 0.9256
_exptl_absorpt_correction_T_min 0.8587
_exptl_absorpt_correction_type multi-scan
_exptl_absorpt_process_details 'HKL Scalepack (Otwinowski & Minor, 1997)'
_exptl_crystal_colour 'yellow orange'
_exptl_crystal_density_diffrn 1.515
_exptl_crystal_density_method 'not measured'
_exptl_crystal_description prism
_exptl_crystal_F_000 2288
_exptl_crystal_size_max 0.12
_exptl_crystal_size_mid 0.10
_exptl_crystal_size_min 0.06
_refine_diff_density_max 0.705
_refine_diff_density_min -0.671
_refine_diff_density_rms 0.094
_refine_ls_extinction_method none
_refine_ls_goodness_of_fit_ref 1.06
_refine_ls_hydrogen_treatment constr
_refine_ls_matrix_type full
_refine_ls_number_parameters 634
_refine_ls_number_reflns 8623
_refine_ls_number_restraints 4
_refine_ls_restrained_S_all 1.06
_refine_ls_R_factor_all 0.1673
_refine_ls_R_factor_gt 0.0713
_refine_ls_shift/su_max 0.001
_refine_ls_shift/su_mean 0
_refine_ls_structure_factor_coef Fsqd
_refine_ls_weighting_details 'calc w=1/[\s^2^(Fo^2^)+(0.0686P)^2^+0.0000P] where P=(Fo^2^+2Fc^2^)/3'
_refine_ls_weighting_scheme calc
_refine_ls_wR_factor_gt 0.1437
_refine_ls_wR_factor_ref 0.1663
_reflns_number_gt 4319
_reflns_number_total 8623
_reflns_threshold_expression >2\s(I)
_cod_data_source_file ol200532t_si_005.cif
_cod_data_source_block 3
_cod_original_sg_symbol_H-M 'P 21/n'
_cod_database_code 1502126

loop_
_space_group_symop_operation_xyz
'x, y, z'
'-x+1/2, y+1/2, -z+1/2'
'-x, -y, -z'
'x-1/2, -y-1/2, z-1/2'

loop_
_atom_site_label
_atom_site_type_symbol
_atom_site_fract_x
_atom_site_fract_y
_atom_site_fract_z
_atom_site_U_iso_or_equiv
_atom_site_adp_type
_atom_site_occupancy
_atom_site_symmetry_multiplicity
_atom_site_calc_flag
_atom_site_refinement_flags
C1 C 0.2577(5) 0.6334(6) 0.1298(4) 0.072(2) Uani 1 1 d U
C2 C 0.2378(5) 0.5300(6) 0.1319(4) 0.067(2) Uani 1 1 d .
C3 C 0.2524(4) 0.4843(6) 0.1881(4) 0.064(2) Uani 1 1 d .
C4 C 0.2874(4) 0.5369(5) 0.2391(4) 0.051(2) Uani 1 1 d .
C5 C 0.3071(4) 0.6396(5) 0.2324(3) 0.0486(19) Uani 1 1 d .
C6 C 0.3510(4) 0.6971(4) 0.2853(3) 0.0417(18) Uani 1 1 d .
C7 C 0.3867(4) 0.7898(5) 0.2755(3) 0.0474(19) Uani 1 1 d .
C8 C 0.4322(4) 0.8372(5) 0.3250(4) 0.0460(19) Uani 1 1 d .
C9 C 0.4397(4) 0.7895(5) 0.3819(3) 0.0476(18) Uani 1 1 d .
C10 C 0.4000(4) 0.6983(5) 0.3894(3) 0.0483(19) Uani 1 1 d .
C11 C 0.4017(4) 0.6484(5) 0.4510(3) 0.0433(17) Uani 1 1 d .
C12 C 0.3939(4) 0.5424(5) 0.4545(4) 0.057(2) Uani 1 1 d .
C13 C 0.3959(5) 0.4971(6) 0.5117(4) 0.070(2) Uani 1 1 d .
C14 C 0.4046(5) 0.5575(7) 0.5632(4) 0.076(3) Uani 1 1 d .
C15 C 0.4111(5) 0.6614(6) 0.5556(4) 0.070(2) Uani 1 1 d .
C16 C 0.4787(4) 0.9327(5) 0.3195(3) 0.053(2) Uani 1 1 d .
C17 C 0.4476(4) 1.0137(5) 0.2703(3) 0.0506(19) Uani 1 1 d .
C18 C 0.4284(4) 1.1214(5) 0.2896(4) 0.0519(19) Uani 1 1 d U
C19 C 0.4074(4) 1.1918(6) 0.2440(4) 0.067(2) Uani 1 1 d .
C20 C 0.3934(5) 1.2924(6) 0.2584(5) 0.081(3) Uani 1 1 d .
C21 C 0.4009(5) 1.3233(6) 0.3185(5) 0.071(3) Uani 1 1 d .
C22 C 0.4208(5) 1.2530(6) 0.3652(4) 0.074(3) Uani 1 1 d .
C23 C 0.4352(5) 1.1527(6) 0.3504(4) 0.070(2) Uani 1 1 d U
C24 C 0.4428(5) 0.6079(7) 0.0590(4) 0.076(2) Uani 1 1 d U
C25 C 0.4288(5) 0.5034(7) 0.0611(4) 0.082(3) Uani 1 1 d U
C26 C 0.4569(5) 0.4508(6) 0.1142(4) 0.078(3) Uani 1 1 d .
C27 C 0.4967(4) 0.5057(6) 0.1631(4) 0.061(2) Uani 1 1 d .
C28 C 0.5094(4) 0.6089(5) 0.1571(4) 0.0477(19) Uani 1 1 d .
C29 C 0.5529(4) 0.6667(5) 0.2090(3) 0.0429(17) Uani 1 1 d .
C30 C 0.5369(4) 0.7695(5) 0.2187(3) 0.0439(18) Uani 1 1 d .
C31 C 0.5747(4) 0.8179(5) 0.2711(4) 0.0460(18) Uani 1 1 d .
C32 C 0.6303(4) 0.7640(5) 0.3087(3) 0.0454(18) Uani 1 1 d .
C33 C 0.6446(4) 0.6604(5) 0.2942(3) 0.0445(18) Uani 1 1 d .
C34 C 0.7059(4) 0.6007(5) 0.3325(3) 0.0428(18) Uani 1 1 d .
C35 C 0.7371(5) 0.5181(6) 0.3064(4) 0.057(2) Uani 1 1 d .
C36 C 0.7943(5) 0.4638(6) 0.3413(4) 0.059(2) Uani 1 1 d .
C37 C 0.8168(4) 0.4908(6) 0.4016(4) 0.059(2) Uani 1 1 d .
C38 C 0.7819(5) 0.5735(6) 0.4264(4) 0.059(2) Uani 1 1 d .
C39 C 0.5542(4) 0.9251(5) 0.2900(3) 0.0476(19) Uani 1 1 d .
C40 C 0.5229(4) 1.0040(5) 0.2396(3) 0.0496(19) Uani 1 1 d .
C41 C 0.5694(5) 1.0997(5) 0.2341(4) 0.054(2) Uani 1 1 d .
C42 C 0.5676(4) 1.1433(6) 0.1776(4) 0.064(2) Uani 1 1 d .
C43 C 0.6074(6) 1.2331(7) 0.1706(5) 0.081(3) Uani 1 1 d .
C44 C 0.6498(5) 1.2789(6) 0.2199(5) 0.075(3) Uani 1 1 d .
C45 C 0.6525(5) 1.2376(6) 0.2768(5) 0.079(3) Uani 1 1 d .
C46 C 0.6125(4) 1.1471(5) 0.2849(4) 0.061(2) Uani 1 1 d .
C47 C 0.3120(4) -0.0704(5) 0.1168(3) 0.0525(19) Uani 1 1 d U
C48 C 0.3736(4) -0.1265(5) 0.1042(3) 0.0475(18) Uani 1 1 d U
C49 C 0.4278(4) -0.0818(6) 0.0740(3) 0.0524(19) Uani 1 1 d .
C50 C 0.4219(4) 0.0196(6) 0.0555(3) 0.055(2) Uani 1 1 d .
C51 C 0.3589(5) 0.0731(5) 0.0678(3) 0.054(2) Uani 1 1 d .
C52 C 0.3039(4) 0.0312(5) 0.0990(3) 0.053(2) Uani 1 1 d .
C53 C 0.8764(4) 0.5243(5) 0.0226(3) 0.052(2) Uani 1 1 d .
C54 C 0.8849(4) 0.4193(5) 0.0166(3) 0.0492(19) Uani 1 1 d .
C55 C 0.8325(4) 0.3544(5) 0.0358(3) 0.051(2) Uani 1 1 d .
C56 C 0.7710(4) 0.3929(5) 0.0606(3) 0.0496(19) Uani 1 1 d .
C57 C 0.7665(4) 0.4970(6) 0.0670(3) 0.0481(19) Uani 1 1 d .
C58 C 0.8161(4) 0.5650(5) 0.0481(3) 0.053(2) Uani 1 1 d .
H1 H 0.2458 0.6673 0.0915 0.087 Uiso 1 1 calc R
H1O H 0.2739 -0.1637 0.1652 0.093 Uiso 1 1 calc R
H2 H 0.2155 0.4942 0.0962 0.08 Uiso 1 1 calc R
H2O H 0.4852 -0.1959 0.0694 0.105 Uiso 1 1 calc R
H3 H 0.2382 0.4155 0.1923 0.077 Uiso 1 1 calc R
H3O H 0.9165 0.6456 0.003 0.105 Uiso 1 1 calc R
H4 H 0.2981 0.5045 0.278 0.061 Uiso 1 1 calc R
H4O H 0.8082 0.2194 0.0429 0.104 Uiso 1 1 calc R
H7 H 0.3799 0.8198 0.2359 0.057 Uiso 1 1 calc R
H9 H 0.4716 0.8181 0.4161 0.057 Uiso 1 1 calc R
H12 H 0.3874 0.5022 0.4182 0.068 Uiso 1 1 calc R
H13 H 0.3912 0.4256 0.5152 0.084 Uiso 1 1 calc R
H14 H 0.406 0.5288 0.6028 0.091 Uiso 1 1 calc R
H15 H 0.4158 0.7029 0.5912 0.084 Uiso 1 1 calc R
H16 H 0.4902 0.9662 0.3606 0.064 Uiso 1 1 calc R
H17 H 0.404 0.9849 0.2418 0.061 Uiso 1 1 calc R
H19 H 0.4024 1.1716 0.2022 0.08 Uiso 1 1 calc R
H20 H 0.3786 1.3399 0.2263 0.097 Uiso 1 1 calc R
H21 H 0.3926 1.3923 0.328 0.086 Uiso 1 1 calc R
H22 H 0.4245 1.2731 0.407 0.089 Uiso 1 1 calc R
H23 H 0.4499 1.105 0.3824 0.084 Uiso 1 1 calc R
H24 H 0.4233 0.6436 0.0225 0.092 Uiso 1 1 calc R
H25 H 0.4009 0.4694 0.0269 0.099 Uiso 1 1 calc R
H26 H 0.4492 0.3798 0.1174 0.094 Uiso 1 1 calc R
H27 H 0.5152 0.4722 0.2006 0.073 Uiso 1 1 calc R
H30 H 0.5011 0.8053 0.1902 0.053 Uiso 1 1 calc R
H32 H 0.6586 0.7954 0.3438 0.054 Uiso 1 1 calc R
H35 H 0.7194 0.4992 0.2651 0.069 Uiso 1 1 calc R
H36 H 0.8176 0.4088 0.3238 0.07 Uiso 1 1 calc R
H37 H 0.8556 0.4539 0.4264 0.071 Uiso 1 1 calc R
H38 H 0.7973 0.5912 0.4682 0.071 Uiso 1 1 calc R
H39 H 0.5972 0.9553 0.3186 0.057 Uiso 1 1 calc R
H40 H 0.5112 0.9696 0.1988 0.06 Uiso 1 1 calc R
H42 H 0.539 1.1124 0.1425 0.076 Uiso 1 1 calc R
H43 H 0.6047 1.2625 0.131 0.097 Uiso 1 1 calc R
H44 H 0.6772 1.339 0.2145 0.09 Uiso 1 1 calc R
H45 H 0.6813 1.2697 0.3113 0.095 Uiso 1 1 calc R
H46 H 0.615 1.1184 0.3247 0.073 Uiso 1 1 calc R
H48 H 0.3787 -0.1957 0.1163 0.057 Uiso 1 1 calc R
H50 H 0.4589 0.0508 0.0355 0.066 Uiso 1 1 calc R
H52 H 0.2626 0.0706 0.1076 0.063 Uiso 1 1 calc R
H54 H 0.9261 0.3927 -0.0004 0.059 Uiso 1 1 calc R
H56 H 0.734 0.349 0.0725 0.059 Uiso 1 1 calc R
H58 H 0.8098 0.6362 0.0521 0.064 Uiso 1 1 calc R
N1 N 0.2921(3) 0.6874(5) 0.1777(3) 0.0606(17) Uani 1 1 d U
N2 N 0.3566(3) 0.6523(4) 0.3405(3) 0.0467(15) Uani 1 1 d .
N3 N 0.4113(3) 0.7076(4) 0.5012(3) 0.0578(17) Uani 1 1 d .
N4 N 0.4815(3) 0.6603(5) 0.1049(3) 0.0551(16) Uani 1 1 d .
N5 N 0.6052(3) 0.6128(4) 0.2455(3) 0.0450(14) Uani 1 1 d .
N6 N 0.7275(4) 0.6280(4) 0.3925(3) 0.0506(15) Uani 1 1 d .
O1 O 0.2577(3) -0.1104(4) 0.1468(3) 0.0623(14) Uani 1 1 d .
O2 O 0.4900(3) -0.1340(4) 0.0619(3) 0.0698(15) Uani 1 1 d .
O3 O 0.9303(3) 0.5848(3) 0.0034(3) 0.0702(16) Uani 1 1 d .
O4 O 0.8430(3) 0.2509(3) 0.0299(2) 0.0693(16) Uani 1 1 d .
I1 I 0.34122(4) 0.22498(4) 0.03537(3) 0.0901(3) Uani 1 1 d .
I2 I 0.67953(3) 0.55500(4) 0.11257(3) 0.0736(2) Uani 1 1 d .

loop_
_atom_site_aniso_label
_atom_site_aniso_U_11
_atom_site_aniso_U_22
_atom_site_aniso_U_33
_atom_site_aniso_U_23
_atom_site_aniso_U_13
_atom_site_aniso_U_12
C1 0.089(7) 0.067(6) 0.053(5) 0.011(4) -0.013(4) -0.008(5)
C2 0.077(6) 0.058(5) 0.061(6) -0.003(4) 0.001(5) 0.000(5)
C3 0.062(6) 0.053(5) 0.074(6) -0.003(5) 0.004(5) 0.004(4)
C4 0.062(5) 0.033(4) 0.060(5) 0.008(4) 0.018(4) 0.005(4)
C5 0.051(5) 0.050(5) 0.045(5) 0.006(4) 0.011(4) 0.007(4)
C6 0.057(5) 0.024(3) 0.045(5) -0.003(3) 0.013(4) 0.000(3)
C7 0.070(5) 0.032(4) 0.044(5) 0.009(4) 0.019(4) 0.012(4)
C8 0.057(5) 0.030(4) 0.058(5) 0.000(4) 0.028(4) 0.001(4)
C9 0.052(5) 0.037(4) 0.052(5) -0.007(4) 0.003(4) -0.003(4)
C10 0.059(5) 0.040(4) 0.049(5) -0.005(4) 0.020(4) -0.004(4)
C11 0.041(4) 0.042(4) 0.047(5) 0.000(4) 0.008(4) -0.001(3)
C12 0.066(6) 0.041(4) 0.063(6) 0.000(4) 0.011(4) -0.010(4)
C13 0.090(7) 0.050(5) 0.071(6) 0.008(5) 0.013(5) -0.020(5)
C14 0.091(7) 0.072(6) 0.062(6) 0.020(5) 0.007(5) -0.009(5)
C15 0.100(7) 0.062(6) 0.050(6) -0.005(4) 0.018(5) -0.014(5)
C16 0.065(5) 0.039(4) 0.057(5) -0.001(4) 0.014(4) 0.005(4)
C17 0.048(5) 0.041(4) 0.062(5) -0.004(4) 0.006(4) -0.003(4)
C18 0.052(5) 0.031(4) 0.077(5) -0.005(4) 0.023(4) -0.007(4)
C19 0.073(6) 0.044(5) 0.089(6) 0.006(5) 0.027(5) 0.011(4)
C20 0.079(7) 0.063(6) 0.107(8) 0.013(6) 0.031(6) 0.013(5)
C21 0.069(6) 0.043(5) 0.106(8) -0.017(5) 0.025(6) 0.004(4)
C22 0.094(7) 0.057(6) 0.077(7) -0.015(5) 0.026(6) 0.017(5)
C23 0.095(7) 0.047(5) 0.070(4) 0.006(4) 0.020(5) 0.008(5)
C24 0.087(7) 0.069(4) 0.064(6) 0.003(5) -0.013(5) 0.013(5)
C25 0.084(7) 0.073(4) 0.078(7) -0.018(6) -0.023(5) -0.003(5)
C26 0.083(7) 0.061(5) 0.080(7) -0.009(5) -0.017(6) -0.019(5)
C27 0.052(5) 0.061(5) 0.067(6) 0.005(5) -0.003(5) 0.003(4)
C28 0.043(5) 0.043(4) 0.057(5) 0.005(4) 0.008(4) 0.006(4)
C29 0.038(5) 0.050(5) 0.040(5) -0.004(4) 0.004(4) -0.002(4)
C30 0.055(5) 0.030(4) 0.046(5) 0.011(4) 0.005(4) 0.012(4)
C31 0.043(5) 0.044(4) 0.055(5) 0.012(4) 0.019(4) 0.000(4)
C32 0.051(5) 0.038(4) 0.049(5) -0.002(4) 0.012(4) -0.005(4)
C33 0.041(5) 0.049(5) 0.044(5) 0.002(4) 0.011(4) -0.003(4)
C34 0.044(5) 0.038(4) 0.043(5) 0.004(4) -0.001(4) -0.008(4)
C35 0.071(6) 0.049(5) 0.048(5) -0.003(4) 0.001(5) 0.006(4)
C36 0.065(6) 0.059(5) 0.049(5) 0.006(4) 0.004(5) 0.010(4)
C37 0.053(5) 0.051(5) 0.071(7) 0.014(4) 0.002(5) 0.005(4)
C38 0.060(6) 0.065(5) 0.049(5) 0.011(4) -0.001(5) -0.008(5)
C39 0.040(5) 0.039(4) 0.065(5) -0.001(4) 0.012(4) -0.002(3)
C40 0.058(5) 0.043(4) 0.048(5) -0.001(4) 0.008(4) 0.001(4)
C41 0.067(6) 0.035(4) 0.063(6) 0.000(4) 0.022(5) 0.000(4)
C42 0.068(6) 0.055(5) 0.067(6) 0.007(4) 0.009(5) -0.005(4)
C43 0.108(8) 0.062(6) 0.075(7) 0.017(5) 0.026(6) -0.005(6)
C44 0.086(7) 0.048(5) 0.096(8) 0.006(6) 0.029(6) -0.020(5)
C45 0.091(7) 0.053(5) 0.092(7) -0.005(5) 0.014(6) -0.024(5)
C46 0.078(6) 0.044(4) 0.065(6) -0.001(4) 0.025(5) -0.013(4)
C47 0.060(5) 0.051(5) 0.043(4) 0.002(4) -0.001(4) 0.009(4)
C48 0.056(5) 0.037(4) 0.051(4) 0.005(3) 0.012(4) -0.003(3)
C49 0.052(5) 0.064(5) 0.039(4) 0.005(4) -0.003(4) 0.002(5)
C50 0.056(5) 0.056(5) 0.051(5) 0.001(4) 0.006(4) -0.012(4)
C51 0.075(6) 0.031(4) 0.051(5) 0.008(3) -0.004(4) -0.005(4)
C52 0.051(5) 0.047(5) 0.058(5) 0.001(4) 0.002(4) 0.009(4)
C53 0.057(5) 0.049(5) 0.052(5) 0.019(4) 0.013(4) 0.013(4)
C54 0.060(5) 0.040(4) 0.051(5) 0.006(3) 0.020(4) 0.006(4)
C55 0.075(6) 0.042(4) 0.036(4) 0.002(3) 0.007(4) -0.001(4)
C56 0.056(5) 0.049(5) 0.044(5) 0.007(4) 0.008(4) 0.001(4)
C57 0.045(5) 0.054(5) 0.046(5) 0.006(4) 0.010(4) 0.014(4)
C58 0.068(6) 0.042(4) 0.052(5) 0.009(4) 0.018(4) 0.011(4)
I1 0.1214(6) 0.0400(3) 0.1011(5) 0.0112(3) -0.0062(4) -0.0090(3)
I2 0.0709(4) 0.0801(4) 0.0760(4) 0.0085(3) 0.0304(3) 0.0175(3)
N1 0.066(5) 0.056(4) 0.057(4) 0.002(3) 0.001(3) -0.004(3)
N2 0.052(4) 0.041(3) 0.048(4) 0.003(3) 0.012(3) -0.005(3)
N3 0.070(5) 0.053(4) 0.052(4) 0.002(4) 0.016(4) -0.010(3)
N4 0.055(4) 0.057(4) 0.051(4) -0.012(4) 0.000(4) 0.006(3)
N5 0.045(4) 0.043(3) 0.045(4) 0.002(3) 0.001(3) 0.000(3)
N6 0.059(4) 0.048(4) 0.044(4) 0.004(3) 0.006(3) 0.001(3)
O1 0.058(3) 0.053(3) 0.082(4) 0.011(3) 0.028(3) 0.010(3)
O2 0.068(4) 0.068(3) 0.078(4) 0.022(3) 0.024(3) 0.015(3)
O3 0.074(4) 0.048(3) 0.098(4) 0.012(3) 0.043(3) 0.007(3)
O4 0.099(4) 0.039(3) 0.078(4) 0.004(2) 0.039(3) 0.002(3)

loop_
_atom_type_symbol
_atom_type_description
_atom_type_scat_dispersion_real
_atom_type_scat_dispersion_imag
_atom_type_scat_source
C C 0.0033 0.0016 'International Tables Vol C Tables 4.2.6.8 and 6.1.1.4'
H H 0 0 'International Tables Vol C Tables 4.2.6.8 and 6.1.1.4'
N N 0.0061 0.0033 'International Tables Vol C Tables 4.2.6.8 and 6.1.1.4'
O O 0.0106 0.006 'International Tables Vol C Tables 4.2.6.8 and 6.1.1.4'
I I -0.4742 1.8119 'International Tables Vol C Tables 4.2.6.8 and 6.1.1.4'

loop_
_geom_angle_atom_site_label_1
_geom_angle_atom_site_label_2
_geom_angle_atom_site_label_3
_geom_angle
C1 C2 H2 121.9
C1 N1 C5 117.3(6)
C2 C1 H1 117.4
C2 C3 C4 121.0(8)
C2 C3 H3 119.5
C3 C2 C1 116.2(8)
C3 C2 H2 121.9
C3 C4 C5 118.9(7)
C3 C4 H4 120.6
C4 C3 H3 119.5
C4 C5 C6 120.7(7)
C6 C7 H7 120.3
C6 N2 C10 118.1(6)
C7 C6 C5 120.8(6)
C7 C8 C16 124.4(6)
C8 C16 C17 118.5(7)
C8 C16 C39 119.6(5)
C8 C16 H16 109.2
C8 C7 C6 119.3(6)
C8 C7 H7 120.3
C8 C9 C10 120.5(7)
C8 C9 H9 119.7
C9 C10 C11 122.4(7)
C9 C8 C16 117.9(7)
C9 C8 C7 117.5(6)
C10 C9 H9 119.7
C11 C12 H12 120.5
C11 N3 C15 117.1(6)
C12 C11 C10 119.7(7)
C12 C13 H13 120.5
C13 C12 C11 119.1(7)
C13 C12 H12 120.5
C13 C14 C15 118.2(8)
C13 C14 H14 120.9
C14 C13 C12 119.0(7)
C14 C13 H13 120.5
C14 C15 H15 117.8
C15 C14 H14 120.9
C16 C17 C40 90.2(5)
C16 C17 H17 109.6
C16 C39 H39 110
C17 C16 C39 89.7(5)
C17 C16 H16 109.2
C17 C40 H40 110
C18 C17 C16 120.6(6)
C18 C17 C40 115.6(5)
C18 C17 H17 109.6
C18 C19 C20 120.8(8)
C18 C19 H19 119.6
C18 C23 C22 121.0(8)
C18 C23 H23 119.5
C19 C18 C17 117.8(7)
C19 C18 C23 118.5(7)
C19 C20 H20 119.8
C20 C19 H19 119.6
C20 C21 C22 119.6(8)
C20 C21 H21 120.2
C21 C20 C19 120.5(9)
C21 C20 H20 119.8
C21 C22 C23 119.5(8)
C21 C22 H22 120.2
C22 C21 H21 120.2
C22 C23 H23 119.5
C23 C18 C17 123.6(7)
C23 C22 H22 120.2
C24 C25 H25 120.8
C24 N4 C28 117.8(7)
C25 C24 H24 118
C25 C26 C27 117.9(8)
C25 C26 H26 121
C26 C25 C24 118.4(8)
C26 C25 H25 120.8
C26 C27 H27 119.8
C27 C26 H26 121
C27 C28 C29 120.1(7)
C28 C27 C26 120.3(8)
C28 C27 H27 119.8
C29 C30 H30 120.7
C29 N5 C33 117.6(6)
C30 C29 C28 120.8(7)
C30 C31 C39 122.4(7)
C31 C30 C29 118.5(7)
C31 C30 H30 120.7
C31 C32 C33 119.3(7)
C31 C32 H32 120.3
C31 C39 C16 115.1(5)
C31 C39 C40 119.7(6)
C31 C39 H39 110
C32 C31 C30 118.1(6)
C32 C31 C39 119.3(7)
C32 C33 C34 120.9(7)
C33 C32 H32 120.3
C34 C35 H35 120.4
C35 C34 C33 119.1(7)
C35 C36 H36 120.5
C36 C35 C34 119.3(7)
C36 C35 H35 120.4
C36 C37 C38 119.5(8)
C36 C37 H37 120.2
C37 C36 C35 118.9(8)
C37 C36 H36 120.5
C37 C38 H38 119.1
C38 C37 H37 120.2
C38 N6 C34 117.9(6)
C39 C16 H16 109.2
C39 C40 C17 89.3(5)
C39 C40 H40 110
C40 C17 H17 109.6
C40 C39 C16 90.8(5)
C40 C39 H39 110
C41 C40 C17 118.3(5)
C41 C40 C39 117.7(6)
C41 C40 H40 110
C41 C42 C43 121.0(8)
C41 C42 H42 119.5
C41 C46 C45 120.1(8)
C41 C46 H46 120
C42 C41 C40 119.0(8)
C42 C41 C46 118.1(7)
C42 C43 H43 119.5
C43 C42 H42 119.5
C43 C44 H44 120.3
C44 C43 C42 121.0(8)
C44 C43 H43 119.5
C44 C45 C46 120.4(9)
C44 C45 H45 119.8
C45 C44 C43 119.4(8)
C45 C44 H44 120.3
C45 C46 H46 120
C46 C41 C40 122.9(7)
C46 C45 H45 119.8
C47 C48 H48 119.7
C47 C52 C51 117.7(7)
C47 C52 H52 121.2
C47 O1 H1O 109.5
C48 C47 C52 120.1(7)
C48 C49 C50 121.1(7)
C49 C48 C47 120.6(6)
C49 C48 H48 119.7
C49 C50 C51 116.8(7)
C49 C50 H50 121.6
C49 O2 H2O 109.5
C5 C4 H4 120.6
C50 C51 C52 123.6(6)
C50 C51 I1 119.3(5)
C51 C50 H50 121.6
C51 C52 H52 121.2
C52 C51 I1 117.0(6)
C53 C54 H54 120.4
C53 C58 H58 121.5
C53 O3 H3O 109.5
C54 C53 C58 121.1(7)
C54 C55 C56 120.9(6)
C55 C54 C53 119.3(6)
C55 C54 H54 120.4
C55 C56 H56 121.3
C55 O4 H4O 109.5
C56 C57 I2 117.5(5)
C57 C56 C55 117.3(6)
C57 C56 H56 121.3
C57 C58 C53 117.0(6)
C57 C58 H58 121.5
C58 C57 C56 124.3(6)
C58 C57 I2 118.1(5)
N1 C1 C2 125.1(8)
N1 C1 H1 117.4
N1 C5 C4 121.5(7)
N1 C5 C6 117.7(6)
N2 C10 C11 116.4(6)
N2 C10 C9 121.2(6)
N2 C6 C5 115.9(6)
N2 C6 C7 123.2(7)
N3 C11 C10 118.2(6)
N3 C11 C12 122.1(6)
N3 C15 C14 124.5(7)
N3 C15 H15 117.8
N4 C24 C25 124.1(8)
N4 C24 H24 118
N4 C28 C27 121.5(7)
N4 C28 C29 118.4(6)
N5 C29 C28 115.1(6)
N5 C29 C30 124.1(7)
N5 C33 C32 122.2(7)
N5 C33 C34 117.0(6)
N6 C34 C33 118.5(6)
N6 C34 C35 122.4(7)
N6 C38 C37 121.9(7)
N6 C38 H38 119.1
O1 C47 C48 122.9(6)
O1 C47 C52 117.0(6)
O2 C49 C48 122.3(7)
O2 C49 C50 116.6(7)
O3 C53 C54 116.7(6)
O3 C53 C58 122.1(6)
O4 C55 C54 117.9(6)
O4 C55 C56 121.2(6)

loop_
_geom_bond_atom_site_label_1
_geom_bond_atom_site_label_2
_geom_bond_distance
C1 C2 1.395(10)
C1 H1 0.94
C2 H2 0.94
C3 C2 1.352(10)
C3 H3 0.94
C4 C3 1.371(10)
C4 C5 1.397(9)
C4 H4 0.94
C6 C5 1.490(9)
C6 C7 1.397(9)
C6 N2 1.330(8)
C7 H7 0.94
C8 C16 1.511(9)
C8 C7 1.388(9)
C8 C9 1.377(9)
C9 C10 1.406(9)
C9 H9 0.94
C11 C10 1.489(9)
C11 C12 1.392(9)
C11 N3 1.329(8)
C12 H12 0.94
C13 C12 1.377(10)
C13 C14 1.360(11)
C13 H13 0.94
C14 C15 1.372(10)
C14 H14 0.94
C15 H15 0.94
C16 C39 1.585(9)
C16 H16 0.99
C17 C16 1.546(9)
C17 C18 1.520(9)
C17 H17 0.99
C19 C18 1.362(10)
C19 C20 1.381(11)
C19 H19 0.94
C20 H20 0.94
C21 C20 1.359(11)
C21 C22 1.375(11)
C21 H21 0.94
C22 H22 0.94
C23 C18 1.375(10)
C23 C22 1.381(9)
C23 H23 0.94
C24 C25 1.387(11)
C24 H24 0.94
C25 H25 0.94
C26 C25 1.372(11)
C26 H26 0.94
C27 C26 1.383(10)
C27 H27 0.94
C28 C27 1.374(9)
C29 C28 1.474(9)
C30 C29 1.392(9)
C30 H30 0.94
C31 C30 1.386(9)
C31 C32 1.375(10)
C31 C39 1.518(9)
C32 H32 0.94
C33 C32 1.420(9)
C33 C34 1.488(9)
C33 N5 1.330(8)
C34 C35 1.376(9)
C35 H35 0.94
C36 C35 1.368(10)
C36 H36 0.94
C37 C36 1.360(10)
C37 C38 1.397(10)
C37 H37 0.94
C38 H38 0.94
C39 H39 0.99
C40 C17 1.598(9)
C40 C39 1.544(9)
C40 C41 1.514(10)
C40 H40 0.99
C41 C46 1.389(10)
C42 C41 1.354(10)
C42 C43 1.389(10)
C42 H42 0.94
C43 H43 0.94
C44 C43 1.353(12)
C44 H44 0.94
C45 C44 1.348(11)
C45 C46 1.404(10)
C45 H45 0.94
C46 H46 0.94
C48 C47 1.384(9)
C48 C49 1.383(9)
C48 H48 0.94
C50 C49 1.380(9)
C50 H50 0.94
C51 C50 1.386(10)
C51 C52 1.391(9)
C52 C47 1.381(9)
C52 H52 0.94
C53 C54 1.386(9)
C54 H54 0.94
C55 C54 1.374(9)
C56 C55 1.392(9)
C56 C57 1.368(9)
C56 H56 0.94
C58 C53 1.393(9)
C58 C57 1.361(9)
C58 H58 0.94
N1 C1 1.326(9)
N1 C5 1.336(8)
N2 C10 1.354(9)
N3 C15 1.332(9)
N4 C24 1.314(9)
N4 C28 1.348(8)
N5 C29 1.329(8)
N6 C34 1.352(8)
N6 C38 1.328(9)
O1 C47 1.357(8)
O1 H1O 0.83
O2 C49 1.363(8)
O2 H2O 0.83
O3 C53 1.360(8)
O3 H3O 0.83
O4 C55 1.372(7)
O4 H4O 0.83
I1 C51 2.109(6)
I2 C57 2.112(6)
